data_2221693
loop_
_publ_author_name
'Shu, Xiao-Hong'
'Diao, Yun-Peng'
'Li, Mo-Lin'
'Yan, Xu'
'Liu, Jia'

_publ_section_title
;
 (<i>E</i>)-4-Bromo-<i>N</i>'-(2-chlorobenzylidene)benzohydrazide
;
_journal_coeditor_code HB2944
_journal_issue 5
_journal_name_full 'Acta Crystallographica Section E'
_journal_page_first o1034
_journal_paper_doi 10.1107/S1600536809012860
_journal_volume 65
_journal_year 2009
_chemical_formula_moiety 'C14 H10 Br Cl N2 O'
_chemical_formula_sum 'C14 H10 Br Cl N2 O'
_chemical_formula_weight 337.60
_chemical_name_systematic
;
(<i>E</i>)-4-Bromo-<i>N</i>'-(2-chlorobenzylidene)benzohydrazide
;
_space_group_IT_number 14
_symmetry_cell_setting monoclinic
_symmetry_space_group_name_Hall '-P 2ybc'
_symmetry_space_group_name_H-M 'P 1 21/c 1'
_atom_sites_solution_hydrogens geom
_atom_sites_solution_primary direct
_atom_sites_solution_secondary difmap
_cell_angle_alpha 90.00
_cell_angle_beta 97.077(6)
_cell_angle_gamma 90.00
_cell_formula_units_Z 4
_cell_length_a 11.218(4)
_cell_length_b 13.512(5)
_cell_length_c 9.200(3)
_cell_measurement_reflns_used 2695
_cell_measurement_temperature 298(2)
_cell_measurement_theta_max 26.15
_cell_measurement_theta_min 2.37
_cell_volume 1383.9(8)
_computing_cell_refinement 'SAINT (Siemens, 1996)'
_computing_data_collection 'SMART (Siemens, 1996)'
_computing_data_reduction 'SAINT (Siemens, 1996)'
_computing_molecular_graphics 'SHELXTL (Sheldrick, 2008)'
_computing_publication_material 'SHELXTL (Sheldrick, 2008)'
_computing_structure_refinement 'SHELXL97 (Sheldrick, 2008)'
_computing_structure_solution 'SHELXS97 (Sheldrick, 2008)'
_diffrn_ambient_temperature 298(2)
_diffrn_measured_fraction_theta_full 0.998
_diffrn_measured_fraction_theta_max 0.998
_diffrn_measurement_device_type 'Bruker SMART CCD'
_diffrn_measurement_method \w
_diffrn_radiation_monochromator graphite
_diffrn_radiation_source 'fine-focus sealed tube'
_diffrn_radiation_type MoK\a
_diffrn_radiation_wavelength 0.71073
_diffrn_reflns_av_R_equivalents 0.0232
_diffrn_reflns_av_sigmaI/netI 0.0223
_diffrn_reflns_limit_h_max 13
_diffrn_reflns_limit_h_min -13
_diffrn_reflns_limit_k_max 16
_diffrn_reflns_limit_k_min -10
_diffrn_reflns_limit_l_max 10
_diffrn_reflns_limit_l_min -10
_diffrn_reflns_number 6907
_diffrn_reflns_theta_full 25.05
_diffrn_reflns_theta_max 25.05
_diffrn_reflns_theta_min 1.83
_diffrn_standards_decay_% 0
_diffrn_standards_number 0
_exptl_absorpt_coefficient_mu 3.155
_exptl_absorpt_correction_T_max 0.531
_exptl_absorpt_correction_T_min 0.491
_exptl_absorpt_correction_type multi-scan
_exptl_absorpt_process_details '(SADABS; Siemens, 1996)'
_exptl_crystal_colour colorless
_exptl_crystal_density_diffrn 1.620
_exptl_crystal_density_method 'not measured'
_exptl_crystal_description block
_exptl_crystal_F_000 672
_exptl_crystal_size_max 0.23
_exptl_crystal_size_mid 0.20
_exptl_crystal_size_min 0.20
_refine_diff_density_max 0.565
_refine_diff_density_min -0.389
_refine_ls_extinction_method none
_refine_ls_goodness_of_fit_ref 1.032
_refine_ls_hydrogen_treatment constr
_refine_ls_matrix_type full
_refine_ls_number_parameters 172
_refine_ls_number_reflns 2438
_refine_ls_number_restraints 0
_refine_ls_restrained_S_all 1.032
_refine_ls_R_factor_all 0.0473
_refine_ls_R_factor_gt 0.0348
_refine_ls_shift/su_max 0.001
_refine_ls_shift/su_mean 0.000
_refine_ls_structure_factor_coef Fsqd
_refine_ls_weighting_details 'calc w=1/[\s^2^(Fo^2^)+(0.0447P)^2^+0.9326P] where P=(Fo^2^+2Fc^2^)/3'
_refine_ls_weighting_scheme calc
_refine_ls_wR_factor_gt 0.0873
_refine_ls_wR_factor_ref 0.0941
_reflns_number_gt 1948
_reflns_number_total 2438
_reflns_threshold_expression I>2\s(I)
_cod_data_source_file hb2944.cif
_cod_data_source_block I
_cod_original_sg_symbol_H-M 'P 21/c'
_cod_database_code 2221693
_cod_database_fobs_code 2221693

loop_
_symmetry_equiv_pos_as_xyz
'x, y, z'
'-x, y+1/2, -z+1/2'
'-x, -y, -z'
'x, -y-1/2, z-1/2'

loop_
_atom_site_type_symbol
_atom_site_label
_atom_site_fract_x
_atom_site_fract_y
_atom_site_fract_z
_atom_site_U_iso_or_equiv
_atom_site_adp_type
_atom_site_calc_flag
_atom_site_refinement_flags
_atom_site_occupancy
_atom_site_disorder_assembly
_atom_site_disorder_group
Br Br1 0.45713(4) 1.17921(3) 0.84354(5) 0.07653(18) Uani d . 1 . .
Cl Cl1 0.23484(10) 0.37589(7) 0.63350(10) 0.0790(3) Uani d . 1 . .
N N1 0.1872(2) 0.66418(16) 0.4378(2) 0.0423(5) Uani d . 1 . .
N N2 0.2302(2) 0.74288(16) 0.5254(2) 0.0419(5) Uani d . 1 . .
H H2 0.2331 0.7398 0.6191 0.050 Uiso calc R 1 . .
O O1 0.2623(2) 0.83236(15) 0.3250(2) 0.0555(6) Uani d . 1 . .
C C1 0.1301(3) 0.4950(2) 0.4158(3) 0.0439(7) Uani d . 1 . .
C C2 0.1495(3) 0.3987(2) 0.4655(3) 0.0521(7) Uani d . 1 . .
C C3 0.1046(3) 0.3167(2) 0.3829(4) 0.0634(9) Uani d . 1 . .
H H3 0.1184 0.2529 0.4190 0.076 Uiso calc R 1 . .
C C4 0.0401(3) 0.3319(3) 0.2483(4) 0.0674(10) Uani d . 1 . .
H H4 0.0100 0.2781 0.1924 0.081 Uiso calc R 1 . .
C C5 0.0197(3) 0.4264(3) 0.1954(4) 0.0670(10) Uani d . 1 . .
H H5 -0.0245 0.4358 0.1041 0.080 Uiso calc R 1 . .
C C6 0.0637(3) 0.5072(3) 0.2759(4) 0.0558(8) Uani d . 1 . .
H H6 0.0497 0.5705 0.2378 0.067 Uiso calc R 1 . .
C C7 0.1768(3) 0.5816(2) 0.5014(3) 0.0448(7) Uani d . 1 . .
H H7 0.1987 0.5760 0.6019 0.054 Uiso calc R 1 . .
C C8 0.2680(3) 0.82507(19) 0.4591(3) 0.0402(6) Uani d . 1 . .
C C9 0.3160(2) 0.90782(19) 0.5568(3) 0.0387(6) Uani d . 1 . .
C C10 0.3159(3) 1.0028(2) 0.4976(4) 0.0639(10) Uani d . 1 . .
H H10 0.2873 1.0121 0.3993 0.077 Uiso calc R 1 . .
C C11 0.3572(4) 1.0832(2) 0.5811(4) 0.0687(10) Uani d . 1 . .
H H11 0.3549 1.1463 0.5404 0.082 Uiso calc R 1 . .
C C12 0.4020(3) 1.0687(2) 0.7257(3) 0.0485(7) Uani d . 1 . .
C C13 0.4055(3) 0.9757(2) 0.7869(3) 0.0502(7) Uani d . 1 . .
H H13 0.4371 0.9667 0.8844 0.060 Uiso calc R 1 . .
C C14 0.3620(3) 0.8957(2) 0.7029(3) 0.0432(6) Uani d . 1 . .
H H14 0.3635 0.8330 0.7447 0.052 Uiso calc R 1 . .

loop_
_atom_site_aniso_label
_atom_site_aniso_U_11
_atom_site_aniso_U_22
_atom_site_aniso_U_33
_atom_site_aniso_U_12
_atom_site_aniso_U_13
_atom_site_aniso_U_23
Br1 0.0834(3) 0.0523(2) 0.0923(3) -0.02495(18) 0.0047(2) -0.02263(19)
Cl1 0.1214(8) 0.0504(5) 0.0598(6) 0.0029(5) -0.0099(5) 0.0011(4)
N1 0.0549(14) 0.0366(13) 0.0344(12) 0.0020(10) 0.0014(10) -0.0050(10)
N2 0.0650(15) 0.0336(12) 0.0262(11) -0.0013(10) 0.0018(10) -0.0021(9)
O1 0.0959(17) 0.0437(12) 0.0263(11) 0.0018(11) 0.0054(10) 0.0010(8)
C1 0.0496(16) 0.0391(15) 0.0445(16) -0.0057(12) 0.0120(13) -0.0079(13)
C2 0.0590(19) 0.0442(17) 0.0542(18) -0.0014(14) 0.0108(15) -0.0081(14)
C3 0.076(2) 0.0392(17) 0.077(3) -0.0050(15) 0.017(2) -0.0117(16)
C4 0.076(2) 0.058(2) 0.066(2) -0.0167(18) 0.0048(19) -0.0232(18)
C5 0.069(2) 0.071(2) 0.058(2) -0.0143(18) -0.0046(17) -0.0136(18)
C6 0.0590(19) 0.0543(19) 0.0540(19) -0.0083(15) 0.0061(15) -0.0098(15)
C7 0.0588(18) 0.0397(16) 0.0360(15) -0.0021(13) 0.0058(13) -0.0027(12)
C8 0.0519(17) 0.0352(14) 0.0332(15) 0.0075(12) 0.0038(12) 0.0004(11)
C9 0.0510(16) 0.0333(14) 0.0322(14) 0.0015(12) 0.0067(12) -0.0004(11)
C10 0.105(3) 0.0416(17) 0.0414(18) -0.0093(17) -0.0061(17) 0.0104(14)
C11 0.103(3) 0.0325(17) 0.068(2) -0.0132(17) 0.001(2) 0.0098(16)
C12 0.0519(17) 0.0397(16) 0.0542(19) -0.0110(13) 0.0078(14) -0.0071(14)
C13 0.0638(19) 0.0464(17) 0.0384(16) -0.0065(14) -0.0024(14) -0.0024(13)
C14 0.0570(17) 0.0341(14) 0.0381(15) -0.0007(12) 0.0042(12) 0.0041(12)

loop_
_atom_type_symbol
_atom_type_description
_atom_type_scat_dispersion_real
_atom_type_scat_dispersion_imag
_atom_type_scat_source
C C 0.0033 0.0016 'International Tables Vol C Tables 4.2.6.8 and 6.1.1.4'
H H 0.0000 0.0000 'International Tables Vol C Tables 4.2.6.8 and 6.1.1.4'
N N 0.0061 0.0033 'International Tables Vol C Tables 4.2.6.8 and 6.1.1.4'
O O 0.0106 0.0060 'International Tables Vol C Tables 4.2.6.8 and 6.1.1.4'
Br Br -0.2901 2.4595 'International Tables Vol C Tables 4.2.6.8 and 6.1.1.4'
Cl Cl 0.1484 0.1585 'International Tables Vol C Tables 4.2.6.8 and 6.1.1.4'

loop_
_geom_angle_atom_site_label_1
_geom_angle_atom_site_label_2
_geom_angle_atom_site_label_3
_geom_angle_site_symmetry_1
_geom_angle_site_symmetry_3
_geom_angle
_geom_angle_publ_flag
C7 N1 N2 . . 116.8(2) ?
C8 N2 N1 . . 118.2(2) ?
C8 N2 H2 . . 120.9 ?
N1 N2 H2 . . 120.9 ?
C2 C1 C6 . . 116.9(3) ?
C2 C1 C7 . . 122.6(3) ?
C6 C1 C7 . . 120.5(3) ?
C1 C2 C3 . . 122.1(3) ?
C1 C2 Cl1 . . 120.3(2) ?
C3 C2 Cl1 . . 117.5(3) ?
C4 C3 C2 . . 119.1(3) ?
C4 C3 H3 . . 120.5 ?
C2 C3 H3 . . 120.5 ?
C3 C4 C5 . . 120.3(3) ?
C3 C4 H4 . . 119.8 ?
C5 C4 H4 . . 119.8 ?
C4 C5 C6 . . 120.9(3) ?
C4 C5 H5 . . 119.5 ?
C6 C5 H5 . . 119.5 ?
C5 C6 C1 . . 120.7(3) ?
C5 C6 H6 . . 119.7 ?
C1 C6 H6 . . 119.7 ?
N1 C7 C1 . . 119.9(3) ?
N1 C7 H7 . . 120.1 ?
C1 C7 H7 . . 120.1 ?
O1 C8 N2 . . 122.3(3) ?
O1 C8 C9 . . 120.9(2) ?
N2 C8 C9 . . 116.8(2) ?
C14 C9 C10 . . 117.9(3) ?
C14 C9 C8 . . 123.9(2) ?
C10 C9 C8 . . 118.1(2) ?
C11 C10 C9 . . 121.6(3) ?
C11 C10 H10 . . 119.2 ?
C9 C10 H10 . . 119.2 ?
C12 C11 C10 . . 118.9(3) ?
C12 C11 H11 . . 120.5 ?
C10 C11 H11 . . 120.5 ?
C13 C12 C11 . . 121.0(3) ?
C13 C12 Br1 . . 119.5(2) ?
C11 C12 Br1 . . 119.5(2) ?
C12 C13 C14 . . 119.6(3) ?
C12 C13 H13 . . 120.2 ?
C14 C13 H13 . . 120.2 ?
C13 C14 C9 . . 120.9(3) ?
C13 C14 H14 . . 119.6 ?
C9 C14 H14 . . 119.6 ?

loop_
_geom_bond_atom_site_label_1
_geom_bond_atom_site_label_2
_geom_bond_site_symmetry_2
_geom_bond_distance
_geom_bond_publ_flag
Br1 C12 . 1.903(3) ?
Cl1 C2 . 1.742(3) ?
N1 C7 . 1.272(4) ?
N1 N2 . 1.385(3) ?
N2 C8 . 1.359(3) ?
N2 H2 . 0.8600 ?
O1 C8 . 1.232(3) ?
C1 C2 . 1.388(4) ?
C1 C6 . 1.415(4) ?
C1 C7 . 1.470(4) ?
C2 C3 . 1.401(4) ?
C3 C4 . 1.371(5) ?
C3 H3 . 0.9300 ?
C4 C5 . 1.375(5) ?
C4 H4 . 0.9300 ?
C5 C6 . 1.377(4) ?
C5 H5 . 0.9300 ?
C6 H6 . 0.9300 ?
C7 H7 . 0.9300 ?
C8 C9 . 1.493(4) ?
C9 C14 . 1.388(4) ?
C9 C10 . 1.394(4) ?
C10 C11 . 1.378(5) ?
C10 H10 . 0.9300 ?
C11 C12 . 1.377(5) ?
C11 H11 . 0.9300 ?
C12 C13 . 1.376(4) ?
C13 C14 . 1.383(4) ?
C13 H13 . 0.9300 ?
C14 H14 . 0.9300 ?

loop_
_geom_hbond_atom_site_label_D
_geom_hbond_atom_site_label_H
_geom_hbond_atom_site_label_A
_geom_hbond_site_symmetry_A
_geom_hbond_distance_DH
_geom_hbond_distance_HA
_geom_hbond_distance_DA
_geom_hbond_angle_DHA
N2 H2 O1 4_576 0.86 2.12 2.918(3) 154

loop_
_geom_torsion_atom_site_label_1
_geom_torsion_atom_site_label_2
_geom_torsion_atom_site_label_3
_geom_torsion_atom_site_label_4
_geom_torsion_site_symmetry_1
_geom_torsion_site_symmetry_2
_geom_torsion_site_symmetry_3
_geom_torsion_site_symmetry_4
_geom_torsion
_geom_torsion_publ_flag
C7 N1 N2 C8 . . . . 165.4(3) ?
C6 C1 C2 C3 . . . . -0.9(5) ?
C7 C1 C2 C3 . . . . 180.0(3) ?
C6 C1 C2 Cl1 . . . . 177.7(2) ?
C7 C1 C2 Cl1 . . . . -1.4(4) ?
C1 C2 C3 C4 . . . . 0.5(5) ?
Cl1 C2 C3 C4 . . . . -178.1(3) ?
C2 C3 C4 C5 . . . . -0.2(6) ?
C3 C4 C5 C6 . . . . 0.3(6) ?
C4 C5 C6 C1 . . . . -0.7(6) ?
C2 C1 C6 C5 . . . . 1.0(5) ?
C7 C1 C6 C5 . . . . -179.9(3) ?
N2 N1 C7 C1 . . . . 179.2(2) ?
C2 C1 C7 N1 . . . . 160.0(3) ?
C6 C1 C7 N1 . . . . -19.1(4) ?
N1 N2 C8 O1 . . . . 1.8(4) ?
N1 N2 C8 C9 . . . . -178.9(2) ?
O1 C8 C9 C14 . . . . -157.9(3) ?
N2 C8 C9 C14 . . . . 22.8(4) ?
O1 C8 C9 C10 . . . . 21.4(4) ?
N2 C8 C9 C10 . . . . -158.0(3) ?
C14 C9 C10 C11 . . . . -1.6(5) ?
C8 C9 C10 C11 . . . . 179.1(3) ?
C9 C10 C11 C12 . . . . 1.4(6) ?
C10 C11 C12 C13 . . . . -0.1(6) ?
C10 C11 C12 Br1 . . . . -179.0(3) ?
C11 C12 C13 C14 . . . . -1.0(5) ?
Br1 C12 C13 C14 . . . . 177.9(2) ?
C12 C13 C14 C9 . . . . 0.8(5) ?
C10 C9 C14 C13 . . . . 0.5(5) ?
C8 C9 C14 C13 . . . . 179.7(3) ?

loop_
_cod_related_entry_id
_cod_related_entry_database
_cod_related_entry_code
1 ChemSpider 5281828
